data_2108024
loop_
_publ_author_name
'Daszkiewicz, Marek'
'Mielcarek, Agnieszka'

_publ_section_title
;
 Comparison of hydrogen bonds and diverse weak interactions of the nitro
 group in 2-methyl-4-nitroanilinium nitrate, bisulfate and two
 hexafluoridosilicates: elementary graph-set approach
;
_journal_issue 6
_journal_name_full 'Acta Crystallographica Section B'
_journal_page_first 916
_journal_page_last 926
_journal_paper_doi 10.1107/S2052520616016139
_journal_volume 72
_journal_year 2016
_chemical_formula_moiety '2(C7 H9 N2 O2), F6 Si'
_chemical_formula_sum 'C14 H18 F6 N4 O4 Si'
_chemical_formula_weight 448.41
_space_group_crystal_system monoclinic
_space_group_IT_number 14
_space_group_name_Hall '-P 2ybc'
_space_group_name_H-M_alt 'P 1 21/c 1'
_symmetry_space_group_name_Hall '-P 2ybc'
_symmetry_space_group_name_H-M 'P 1 21/c 1'
_atom_sites_solution_hydrogens geom
_audit_creation_method SHELXL-2014/7
_cell_angle_alpha 90
_cell_angle_beta 92.439(4)
_cell_angle_gamma 90
_cell_formula_units_Z 4
_cell_length_a 6.1643(3)
_cell_length_b 10.2128(4)
_cell_length_c 29.8240(16)
_cell_measurement_reflns_used 4034
_cell_measurement_temperature 295(2)
_cell_measurement_theta_max 26.916
_cell_measurement_theta_min 2.108
_cell_volume 1875.86(15)
_computing_cell_refinement 'CrysAlis 1.171.38.34a'
_computing_data_collection 'CrysAlis 1.171.38.34a'
_computing_data_reduction 'CrysAlis 1.171.38.34a'
_computing_structure_refinement 'SHELXL-2014/7 (Sheldrick, 2014)'
_computing_structure_solution 'SHELXS-2014/7 (Sheldrick, 2014)'
_diffrn_ambient_temperature 295(2)
_diffrn_measured_fraction_theta_full 1.000
_diffrn_measured_fraction_theta_max 0.998
_diffrn_measurement_device_type 'KUMA KM-4 with area CCD detector'
_diffrn_measurement_method \w-scan
_diffrn_radiation_type MoK\a
_diffrn_radiation_wavelength 0.71073
_diffrn_reflns_av_R_equivalents 0.0396
_diffrn_reflns_limit_h_max 7
_diffrn_reflns_limit_h_min -7
_diffrn_reflns_limit_k_max 13
_diffrn_reflns_limit_k_min -12
_diffrn_reflns_limit_l_max 37
_diffrn_reflns_limit_l_min -37
_diffrn_reflns_number 24281
_diffrn_reflns_theta_full 25.242
_diffrn_reflns_theta_max 26.916
_diffrn_reflns_theta_min 2.108
_exptl_absorpt_coefficient_mu 0.213
_exptl_absorpt_correction_T_max 0.997
_exptl_absorpt_correction_T_min 0.906
_exptl_absorpt_correction_type gaussian
_exptl_absorpt_process_details
;
CrysAlisPro, Agilent Technologies,
Version 1.171.37.35h (release 09-02-2015 CrysAlis171 .NET)
(compiled Feb  9 2015,16:26:32)
Numerical absorption correction based on gaussian integration over
   a multifaceted crystal model
Empirical absorption correction using spherical harmonics,
 implemented in SCALE3 ABSPACK scaling algorithm.
;
_exptl_crystal_colour yellow
_exptl_crystal_density_diffrn 1.588
_exptl_crystal_description plate
_exptl_crystal_F_000 920
_exptl_crystal_size_max 0.792
_exptl_crystal_size_mid 0.451
_exptl_crystal_size_min 0.015
_refine_diff_density_max 0.345
_refine_diff_density_min -0.289
_refine_ls_extinction_method none
_refine_ls_goodness_of_fit_ref 1.026
_refine_ls_hydrogen_treatment refxyz
_refine_ls_matrix_type full
_refine_ls_number_parameters 269
_refine_ls_number_reflns 4034
_refine_ls_number_restraints 0
_refine_ls_restrained_S_all 1.026
_refine_ls_R_factor_all 0.0677
_refine_ls_R_factor_gt 0.0437
_refine_ls_shift/su_max <0.001
_refine_ls_shift/su_mean <0.001
_refine_ls_structure_factor_coef Fsqd
_refine_ls_weighting_details 'w=1/[\s^2^(Fo^2^)+(0.0566P)^2^+0.9712P] where P=(Fo^2^+2Fc^2^)/3'
_refine_ls_weighting_scheme calc
_refine_ls_wR_factor_gt 0.1109
_refine_ls_wR_factor_ref 0.1267
_reflns_number_gt 2877
_reflns_number_total 4034
_reflns_threshold_expression 'I > 2\s(I)'
_cod_data_source_file eb5052sup1.cif
_cod_data_source_block M2151
_cod_original_cell_volume 1875.85(16)
_cod_database_code 2108024
_shelx_space_group_comment
;
The symmetry employed for this shelxl refinement is uniquely defined
by the following loop, which should always be used as a source of
symmetry information in preference to the above space-group names.
They are only intended as comments.
;

loop_
_space_group_symop_operation_xyz
'x, y, z'
'-x, y+1/2, -z+1/2'
'-x, -y, -z'
'x, -y-1/2, z-1/2'

loop_
_atom_site_type_symbol
_atom_site_label
_atom_site_fract_x
_atom_site_fract_y
_atom_site_fract_z
_atom_site_U_iso_or_equiv
_atom_site_adp_type
_atom_site_calc_flag
_atom_site_occupancy
Si Si1A 0.5000 1.0000 0.0000 0.0309(2) Uani d 1
F F1A 0.6859(2) 1.09680(14) 0.02530(5) 0.0529(4) Uani d 1
F F2A 0.4057(2) 0.96016(15) 0.05019(4) 0.0519(4) Uani d 1
F F3A 0.6738(2) 0.87212(14) 0.00348(5) 0.0600(4) Uani d 1
Si Si1B 0.0000 0.5000 0.0000 0.0318(2) Uani d 1
F F1B -0.0409(3) 0.36342(14) 0.02863(6) 0.0666(5) Uani d 1
F F2B 0.2081(3) 0.42663(15) -0.02408(5) 0.0652(5) Uani d 1
F F3B 0.1695(3) 0.55403(17) 0.04110(6) 0.0847(6) Uani d 1
C C1A 0.9953(3) 0.8479(2) 0.10697(7) 0.0349(5) Uani d 1
N N1A 1.0368(3) 0.81848(19) 0.05964(6) 0.0408(4) Uani d 1
H H1A1 0.9240 0.8445 0.0423 0.061 Uiso calc 1
H H1A2 1.0558 0.7327 0.0564 0.061 Uiso calc 1
H H1A3 1.1557 0.8606 0.0517 0.061 Uiso calc 1
C C2A 1.1240(4) 0.7907(2) 0.14093(7) 0.0389(5) Uani d 1
C C3A 1.0796(4) 0.8239(2) 0.18484(7) 0.0406(5) Uani d 1
H H3A 1.1593 0.7861 0.2087 0.049 Uiso calc 1
C C4A 0.9181(4) 0.9126(2) 0.19305(7) 0.0385(5) Uani d 1
N N2A 0.8829(3) 0.9517(2) 0.23979(7) 0.0475(5) Uani d 1
O O1A 0.9724(3) 0.8876(2) 0.26990(6) 0.0578(5) Uani d 1
O O2A 0.7681(3) 1.0461(2) 0.24623(7) 0.0716(6) Uani d 1
C C5A 0.7916(4) 0.9686(3) 0.15919(8) 0.0497(6) Uani d 1
H H5A 0.6819 1.0275 0.1655 0.060 Uiso calc 1
C C6A 0.8326(4) 0.9347(2) 0.11562(8) 0.0478(6) Uani d 1
H H6A 0.7495 0.9709 0.0920 0.057 Uiso calc 1
C C7A 1.3064(5) 0.6981(3) 0.13207(9) 0.0682(8) Uani d 1
H H7A1 1.2480 0.6176 0.1201 0.102 Uiso calc 1
H H7A2 1.3876 0.6807 0.1596 0.102 Uiso calc 1
H H7A3 1.4001 0.7367 0.1108 0.102 Uiso calc 1
N N1B 0.5134(3) 0.34784(18) 0.05360(6) 0.0413(4) Uani d 1
H H1B1 0.4205 0.4100 0.0445 0.062 Uiso calc 1
H H1B2 0.4936 0.2770 0.0365 0.062 Uiso calc 1
H H1B3 0.6487 0.3768 0.0514 0.062 Uiso calc 1
C C1B 0.4761(3) 0.3143(2) 0.10070(7) 0.0351(5) Uani d 1
C C2B 0.5978(4) 0.3735(2) 0.13517(7) 0.0380(5) Uani d 1
C C3B 0.5565(4) 0.3347(2) 0.17880(7) 0.0400(5) Uani d 1
H H3B 0.6315 0.3734 0.2031 0.048 Uiso calc 1
C C4B 0.4045(3) 0.2392(2) 0.18591(7) 0.0371(5) Uani d 1
N N2B 0.3732(3) 0.1952(2) 0.23243(7) 0.0465(5) Uani d 1
O O1B 0.4557(3) 0.25986(19) 0.26303(5) 0.0528(4) Uani d 1
O O2B 0.2690(3) 0.0962(2) 0.23778(7) 0.0745(6) Uani d 1
C C5B 0.2831(4) 0.1819(2) 0.15133(8) 0.0465(6) Uani d 1
H H5B 0.1796 0.1185 0.1570 0.056 Uiso calc 1
C C6B 0.3194(4) 0.2213(2) 0.10815(8) 0.0442(5) Uani d 1
H H6B 0.2386 0.1855 0.0841 0.053 Uiso calc 1
C C7B 0.7692(5) 0.4754(3) 0.12784(9) 0.0598(7) Uani d 1
H H7B1 0.8921 0.4350 0.1148 0.090 Uiso calc 1
H H7B2 0.8136 0.5141 0.1561 0.090 Uiso calc 1
H H7B3 0.7112 0.5419 0.1080 0.090 Uiso calc 1

loop_
_atom_site_aniso_label
_atom_site_aniso_U_11
_atom_site_aniso_U_22
_atom_site_aniso_U_33
_atom_site_aniso_U_12
_atom_site_aniso_U_13
_atom_site_aniso_U_23
Si1A 0.0311(4) 0.0315(4) 0.0300(4) -0.0014(3) -0.0012(3) 0.0005(3)
F1A 0.0536(8) 0.0572(8) 0.0469(8) -0.0194(7) -0.0102(6) -0.0016(7)
F2A 0.0517(8) 0.0703(9) 0.0339(7) -0.0141(7) 0.0028(6) 0.0058(6)
F3A 0.0651(9) 0.0558(9) 0.0579(9) 0.0264(7) -0.0101(7) -0.0063(7)
Si1B 0.0363(4) 0.0282(4) 0.0312(4) -0.0015(3) 0.0025(3) -0.0009(3)
F1B 0.0843(11) 0.0439(8) 0.0739(11) 0.0074(8) 0.0286(9) 0.0221(7)
F2B 0.0688(10) 0.0559(9) 0.0733(11) 0.0188(8) 0.0321(8) 0.0060(8)
F3B 0.0956(13) 0.0616(10) 0.0921(13) 0.0131(9) -0.0518(11) -0.0289(10)
C1A 0.0366(11) 0.0377(11) 0.0303(11) -0.0062(9) -0.0008(9) -0.0018(9)
N1A 0.0450(11) 0.0445(11) 0.0325(10) -0.0051(8) -0.0016(8) -0.0035(8)
C2A 0.0406(12) 0.0385(12) 0.0370(12) 0.0032(9) -0.0045(9) -0.0039(10)
C3A 0.0452(13) 0.0422(12) 0.0334(12) 0.0034(10) -0.0069(9) 0.0020(10)
C4A 0.0372(12) 0.0459(12) 0.0326(11) -0.0042(10) 0.0022(9) -0.0029(10)
N2A 0.0407(11) 0.0641(14) 0.0377(11) -0.0061(10) 0.0030(9) -0.0061(10)
O1A 0.0512(10) 0.0868(14) 0.0353(9) -0.0074(10) -0.0006(8) 0.0033(9)
O2A 0.0703(13) 0.0864(15) 0.0583(12) 0.0219(11) 0.0045(10) -0.0235(11)
C5A 0.0427(13) 0.0616(16) 0.0442(14) 0.0158(11) -0.0038(11) -0.0033(12)
C6A 0.0481(14) 0.0570(15) 0.0371(13) 0.0101(11) -0.0101(10) 0.0006(11)
C7A 0.0741(19) 0.078(2) 0.0514(16) 0.0353(16) -0.0146(14) -0.0168(15)
N1B 0.0501(11) 0.0422(10) 0.0316(10) 0.0021(9) 0.0032(8) 0.0009(8)
C1B 0.0376(11) 0.0365(11) 0.0315(11) 0.0070(9) 0.0043(9) 0.0028(9)
C2B 0.0377(12) 0.0400(12) 0.0362(12) -0.0016(9) 0.0016(9) 0.0001(9)
C3B 0.0399(12) 0.0466(13) 0.0333(12) -0.0030(10) -0.0003(9) -0.0039(10)
C4B 0.0361(11) 0.0434(12) 0.0321(11) 0.0010(9) 0.0040(9) 0.0015(9)
N2B 0.0428(11) 0.0575(13) 0.0395(11) 0.0002(10) 0.0050(9) 0.0057(10)
O1B 0.0516(10) 0.0731(12) 0.0333(9) 0.0028(9) -0.0013(7) -0.0019(8)
O2B 0.0834(15) 0.0844(15) 0.0556(12) -0.0376(12) 0.0035(10) 0.0193(11)
C5B 0.0480(14) 0.0505(14) 0.0413(13) -0.0139(11) 0.0048(10) -0.0011(11)
C6B 0.0482(13) 0.0492(13) 0.0350(12) -0.0069(11) -0.0014(10) -0.0063(10)
C7B 0.0647(17) 0.0689(18) 0.0460(15) -0.0249(14) 0.0037(13) 0.0053(13)

loop_
_atom_type_symbol
_atom_type_description
_atom_type_scat_dispersion_real
_atom_type_scat_dispersion_imag
_atom_type_scat_source
C C 0.0033 0.0016 'International Tables Vol C Tables 4.2.6.8 and 6.1.1.4'
H H 0.0000 0.0000 'International Tables Vol C Tables 4.2.6.8 and 6.1.1.4'
N N 0.0061 0.0033 'International Tables Vol C Tables 4.2.6.8 and 6.1.1.4'
O O 0.0106 0.0060 'International Tables Vol C Tables 4.2.6.8 and 6.1.1.4'
F F 0.0171 0.0103 'International Tables Vol C Tables 4.2.6.8 and 6.1.1.4'
Si Si 0.0817 0.0704 'International Tables Vol C Tables 4.2.6.8 and 6.1.1.4'

loop_
_geom_angle_atom_site_label_1
_geom_angle_atom_site_label_2
_geom_angle_atom_site_label_3
_geom_angle_site_symmetry_1
_geom_angle_site_symmetry_3
_geom_angle
F1A Si1A F1A . 3_675 180.0
F1A Si1A F2A . 3_675 90.14(7)
F1A Si1A F2A 3_675 3_675 89.86(7)
F1A Si1A F2A . . 89.86(7)
F1A Si1A F2A 3_675 . 90.14(7)
F2A Si1A F2A 3_675 . 180.0
F1A Si1A F3A . . 90.50(7)
F1A Si1A F3A 3_675 . 89.50(7)
F2A Si1A F3A 3_675 . 89.97(8)
F2A Si1A F3A . . 90.03(8)
F1A Si1A F3A . 3_675 89.50(7)
F1A Si1A F3A 3_675 3_675 90.50(7)
F2A Si1A F3A 3_675 3_675 90.03(8)
F2A Si1A F3A . 3_675 89.97(8)
F3A Si1A F3A . 3_675 180.0
F1B Si1B F1B 3_565 . 180.0
F1B Si1B F3B 3_565 . 89.76(10)
F1B Si1B F3B . . 90.23(10)
F1B Si1B F3B 3_565 3_565 90.23(10)
F1B Si1B F3B . 3_565 89.77(10)
F3B Si1B F3B . 3_565 180.0
F1B Si1B F2B 3_565 . 91.11(7)
F1B Si1B F2B . . 88.89(7)
F3B Si1B F2B . . 89.77(9)
F3B Si1B F2B 3_565 . 90.23(9)
F1B Si1B F2B 3_565 3_565 88.89(7)
F1B Si1B F2B . 3_565 91.11(7)
F3B Si1B F2B . 3_565 90.23(9)
F3B Si1B F2B 3_565 3_565 89.78(9)
F2B Si1B F2B . 3_565 180.0
C6A C1A C2A . . 122.3(2)
C6A C1A N1A . . 118.00(19)
C2A C1A N1A . . 119.66(19)
C1A N1A H1A1 . . 109.5
C1A N1A H1A2 . . 109.5
H1A1 N1A H1A2 . . 109.5
C1A N1A H1A3 . . 109.5
H1A1 N1A H1A3 . . 109.5
H1A2 N1A H1A3 . . 109.5
C1A C2A C3A . . 117.1(2)
C1A C2A C7A . . 123.1(2)
C3A C2A C7A . . 119.9(2)
C4A C3A C2A . . 120.0(2)
C4A C3A H3A . . 120.0
C2A C3A H3A . . 120.0
C5A C4A C3A . . 122.4(2)
C5A C4A N2A . . 118.7(2)
C3A C4A N2A . . 118.9(2)
O2A N2A O1A . . 123.8(2)
O2A N2A C4A . . 118.3(2)
O1A N2A C4A . . 117.9(2)
C4A C5A C6A . . 117.9(2)
C4A C5A H5A . . 121.1
C6A C5A H5A . . 121.1
C1A C6A C5A . . 120.3(2)
C1A C6A H6A . . 119.9
C5A C6A H6A . . 119.9
C2A C7A H7A1 . . 109.5
C2A C7A H7A2 . . 109.5
H7A1 C7A H7A2 . . 109.5
C2A C7A H7A3 . . 109.5
H7A1 C7A H7A3 . . 109.5
H7A2 C7A H7A3 . . 109.5
C1B N1B H1B1 . . 109.5
C1B N1B H1B2 . . 109.5
H1B1 N1B H1B2 . . 109.5
C1B N1B H1B3 . . 109.5
H1B1 N1B H1B3 . . 109.5
H1B2 N1B H1B3 . . 109.5
C6B C1B C2B . . 122.8(2)
C6B C1B N1B . . 116.91(19)
C2B C1B N1B . . 120.27(19)
C1B C2B C3B . . 117.0(2)
C1B C2B C7B . . 123.7(2)
C3B C2B C7B . . 119.3(2)
C4B C3B C2B . . 119.9(2)
C4B C3B H3B . . 120.1
C2B C3B H3B . . 120.1
C3B C4B C5B . . 122.5(2)
C3B C4B N2B . . 118.5(2)
C5B C4B N2B . . 119.0(2)
O2B N2B O1B . . 124.0(2)
O2B N2B C4B . . 117.9(2)
O1B N2B C4B . . 118.1(2)
C6B C5B C4B . . 118.1(2)
C6B C5B H5B . . 120.9
C4B C5B H5B . . 120.9
C5B C6B C1B . . 119.6(2)
C5B C6B H6B . . 120.2
C1B C6B H6B . . 120.2
C2B C7B H7B1 . . 109.5
C2B C7B H7B2 . . 109.5
H7B1 C7B H7B2 . . 109.5
C2B C7B H7B3 . . 109.5
H7B1 C7B H7B3 . . 109.5
H7B2 C7B H7B3 . . 109.5

loop_
_geom_bond_atom_site_label_1
_geom_bond_atom_site_label_2
_geom_bond_site_symmetry_2
_geom_bond_distance
Si1A F1A . 1.6694(12)
Si1A F1A 3_675 1.6694(12)
Si1A F2A 3_675 1.6786(13)
Si1A F2A . 1.6787(12)
Si1A F3A . 1.6894(13)
Si1A F3A 3_675 1.6895(13)
Si1B F1B 3_565 1.6603(14)
Si1B F1B . 1.6603(14)
Si1B F3B . 1.6701(15)
Si1B F3B 3_565 1.6702(15)
Si1B F2B . 1.6739(13)
Si1B F2B 3_565 1.6739(13)
C1A C6A . 1.372(3)
C1A C2A . 1.389(3)
C1A N1A . 1.476(3)
N1A H1A1 . 0.8900
N1A H1A2 . 0.8900
N1A H1A3 . 0.8900
C2A C3A . 1.391(3)
C2A C7A . 1.501(3)
C3A C4A . 1.376(3)
C3A H3A . 0.9300
C4A C5A . 1.374(3)
C4A N2A . 1.475(3)
N2A O2A . 1.215(3)
N2A O1A . 1.224(3)
C5A C6A . 1.378(3)
C5A H5A . 0.9300
C6A H6A . 0.9300
C7A H7A1 . 0.9600
C7A H7A2 . 0.9600
C7A H7A3 . 0.9600
N1B C1B . 1.473(3)
N1B H1B1 . 0.8900
N1B H1B2 . 0.8900
N1B H1B3 . 0.8900
C1B C6B . 1.379(3)
C1B C2B . 1.386(3)
C2B C3B . 1.394(3)
C2B C7B . 1.505(3)
C3B C4B . 1.376(3)
C3B H3B . 0.9300
C4B C5B . 1.378(3)
C4B N2B . 1.478(3)
N2B O2B . 1.212(3)
N2B O1B . 1.220(3)
C5B C6B . 1.376(3)
C5B H5B . 0.9300
C6B H6B . 0.9300
C7B H7B1 . 0.9600
C7B H7B2 . 0.9600
C7B H7B3 . 0.9600

loop_
_geom_hbond_atom_site_label_D
_geom_hbond_atom_site_label_H
_geom_hbond_atom_site_label_A
_geom_hbond_site_symmetry_A
_geom_hbond_distance_DH
_geom_hbond_distance_HA
_geom_hbond_distance_DA
_geom_hbond_angle_DHA
N1A H1A1 F3A . 0.89 1.91 2.792(2) 171.2
N1A H1A2 F2B 3_665 0.89 2.47 3.088(2) 127.2
N1A H1A2 F3B 1_655 0.89 2.01 2.882(3) 164.9
N1A H1A3 F1A 3_775 0.89 2.57 3.234(2) 131.8
N1A H1A3 F2A 1_655 0.89 1.85 2.720(2) 165.7
C3A H3A O1B 2_755 0.93 2.50 3.266(3) 139.9
C6A H6A F1A . 0.93 2.39 3.256(3) 155.7
C6A H6A F2A . 0.93 2.42 3.219(3) 144.7
N1B H1B1 F2B . 0.89 2.39 3.031(2) 129.5
N1B H1B1 F3B . 0.89 2.13 3.000(3) 164.1
N1B H1B2 F1A 1_545 0.89 2.22 2.914(2) 134.3
N1B H1B2 F3A 3_665 0.89 2.17 3.018(2) 159.4
N1B H1B3 F1B 1_655 0.89 2.06 2.881(2) 152.7
N1B H1B3 F2B 3_665 0.89 2.35 3.026(2) 132.5
C3B H3B O1A 2_745 0.93 2.54 3.269(3) 135.2

loop_
_geom_torsion_atom_site_label_1
_geom_torsion_atom_site_label_2
_geom_torsion_atom_site_label_3
_geom_torsion_atom_site_label_4
_geom_torsion
C6A C1A C2A C3A 0.8(3)
N1A C1A C2A C3A 178.89(19)
C6A C1A C2A C7A -178.4(2)
N1A C1A C2A C7A -0.3(3)
C1A C2A C3A C4A -1.7(3)
C7A C2A C3A C4A 177.5(2)
C2A C3A C4A C5A 1.8(4)
C2A C3A C4A N2A -176.5(2)
C5A C4A N2A O2A -11.3(3)
C3A C4A N2A O2A 167.1(2)
C5A C4A N2A O1A 169.2(2)
C3A C4A N2A O1A -12.4(3)
C3A C4A C5A C6A -0.9(4)
N2A C4A C5A C6A 177.5(2)
C2A C1A C6A C5A 0.1(4)
N1A C1A C6A C5A -178.0(2)
C4A C5A C6A C1A -0.1(4)
C6B C1B C2B C3B 0.3(3)
N1B C1B C2B C3B -178.68(19)
C6B C1B C2B C7B -179.8(2)
N1B C1B C2B C7B 1.2(3)
C1B C2B C3B C4B 1.7(3)
C7B C2B C3B C4B -178.2(2)
C2B C3B C4B C5B -2.4(3)
C2B C3B C4B N2B 176.7(2)
C3B C4B N2B O2B -167.1(2)
C5B C4B N2B O2B 12.0(3)
C3B C4B N2B O1B 12.1(3)
C5B C4B N2B O1B -168.8(2)
C3B C4B C5B C6B 1.1(4)
N2B C4B C5B C6B -178.0(2)
C4B C5B C6B C1B 0.9(4)
C2B C1B C6B C5B -1.6(3)
N1B C1B C6B C5B 177.4(2)

_cod_database_fobs_code 2108024
